data_7011047
loop_
_publ_author_name
'Alexandr Shafir'
'Dorothea Fiedler'
'John Arnold'

_publ_section_title
;
 Formation of 1 &#x2236; 1 complexes of ferrocene-containing salen
 ligands with Mg, Ti and Zr
;
_journal_issue 4
_journal_name_full 'J. Chem. Soc., Dalton Trans.'
_journal_page_first 555
_journal_page_last 560
_journal_paper_doi 10.1039/b107066p
_journal_year 2002
_chemical_formula_moiety 'C55 H57 Fe N2 O2 Zr '
_chemical_formula_sum 'C55 H57 Fe N2 O2 Zr'
_chemical_formula_weight 925.13
_space_group_IT_number 14
_symmetry_cell_setting monoclinic
_symmetry_Int_Tables_number 14
_symmetry_space_group_name_Hall '-P 2ybc'
_symmetry_space_group_name_H-M 'P 1 21/c 1'
_cell_angle_alpha 90.000(1)
_cell_angle_beta 95.439(1)
_cell_angle_gamma 90.000(1)
_cell_formula_units_Z 4
_cell_length_a 14.27760(10)
_cell_length_b 18.4431(3)
_cell_length_c 17.6247(3)
_cell_measurement_reflns_used 8100
_cell_measurement_temperature 152.2
_cell_measurement_theta_max 45.0
_cell_measurement_theta_min 2.5
_cell_volume 4620.10(11)
_computing_cell_refinement 'Bruker SAINT v5.04'
_computing_data_collection 'Bruker SMART v5.052d'
_computing_data_reduction 'Bruker SAINT v5.04'
_computing_publication_material teXsan
_computing_structure_refinement teXsan
_computing_structure_solution SIR92
_diffrn_ambient_temperature 152.2
_diffrn_measurement_device_type 'SMART CCD'
_diffrn_measurement_method \w-scan
_diffrn_orient_matrix_UB_11 0.00000
_diffrn_orient_matrix_UB_12 0.00000
_diffrn_orient_matrix_UB_13 0.00000
_diffrn_orient_matrix_UB_21 0.00000
_diffrn_orient_matrix_UB_22 0.00000
_diffrn_orient_matrix_UB_23 0.00000
_diffrn_orient_matrix_UB_31 0.00000
_diffrn_orient_matrix_UB_32 0.00000
_diffrn_orient_matrix_UB_33 0.00000
_diffrn_radiation_monochromator graphite
_diffrn_radiation_source 'X-ray tube'
_diffrn_radiation_type MoK\a
_diffrn_radiation_wavelength 0.7107
_diffrn_reflns_av_R_equivalents 0.0251
_diffrn_reflns_limit_h_max 17
_diffrn_reflns_limit_h_min 0
_diffrn_reflns_limit_k_max 22
_diffrn_reflns_limit_k_min -22
_diffrn_reflns_limit_l_max 21
_diffrn_reflns_limit_l_min -21
_diffrn_reflns_number 20932
_diffrn_reflns_theta_max 25.63
_diffrn_standards_decay_% 0.00
_diffrn_standards_interval_count 0
_diffrn_standards_number 0
_exptl_absorpt_coefficient_mu 0.582
_exptl_absorpt_correction_T_max 0.93
_exptl_absorpt_correction_T_min 0.83
_exptl_absorpt_correction_type empirical
_exptl_absorpt_process_details 'Blessing, 1995'
_exptl_crystal_colour red
_exptl_crystal_density_diffrn 1.330
_exptl_crystal_density_method 'not measured'
_exptl_crystal_description block
_exptl_crystal_F_000 1932.00
_exptl_crystal_size_max 0.320
_exptl_crystal_size_mid 0.280
_exptl_crystal_size_min 0.120
_refine_diff_density_max 0.57
_refine_diff_density_min -0.91
_refine_ls_extinction_coef 0.00000
_refine_ls_extinction_method none
_refine_ls_goodness_of_fit_ref 2.098
_refine_ls_hydrogen_treatment constr
_refine_ls_matrix_type full
_refine_ls_number_parameters 550
_refine_ls_number_reflns 5663
_refine_ls_number_restraints 0
_refine_ls_R_factor_all 0.0567
_refine_ls_R_factor_gt 0.0375
_refine_ls_shift/su_max 0.0020
_refine_ls_structure_factor_coef F
_refine_ls_weighting_scheme sigma
_refine_ls_wR_factor_all 0.0526
_refine_ls_wR_factor_gt 0.0502
_refine_ls_wR_factor_ref 0.0502
_reflns_number_gt 5663
_reflns_number_total 8080
_reflns_threshold_expression I>3.00sigma
_cod_data_source_file b107066p.txt
_cod_data_source_block tBu-Salfen-ZrBn2_from_C6D6
_cod_depositor_comments
;
The following automatic conversions were performed:

'_atom_site_thermal_displace_type' tag value 'Uij' was replaced with
'Uani' value 118 times.

Automatic conversion script
Id: cif_fix_values 1646 2011-03-28 12:23:43Z adriana 
;
_cod_original_cell_volume 4620.10(10)
_cod_original_sg_symbol_H-M 'P 21/c     '
_cod_original_formula_sum 'C55 H57 Fe N2 O2 Zr '
_cod_database_code 7011047

loop_
_symmetry_equiv_pos_as_xyz
'   +x,   +y,   +z'
'   -x,1/2+y,1/2-z'
'   -x,   -y,   -z'
'   +x,1/2-y,1/2+z'

loop_
_atom_site_aniso_label
_atom_site_aniso_U_11
_atom_site_aniso_U_22
_atom_site_aniso_U_33
_atom_site_aniso_U_12
_atom_site_aniso_U_13
_atom_site_aniso_U_23
Zr(1) 0.0250(2) 0.0268(2) 0.0237(2) 0.0022(2) 0.0007(1) -0.0006(2)
Fe(1) 0.0168(3) 0.0218(3) 0.0140(3) 0.0003(3) 0.0014(2) -0.0056(2)
O(1) 0.018(1) 0.022(2) 0.014(1) 0.004(1) -0.003(1) 0.001(1)
O(2) 0.018(1) 0.020(1) 0.016(1) 0.004(1) 0.000(1) -0.004(1)
N(1) 0.017(2) 0.020(2) 0.014(2) -0.001(1) 0.002(1) -0.002(1)
N(2) 0.018(2) 0.019(2) 0.013(2) 0.001(1) 0.002(1) -0.001(1)
C(1) 0.024(2) 0.021(2) 0.022(2) 0.007(2) -0.001(2) -0.004(2)
C(2) 0.015(2) 0.037(3) 0.024(2) 0.003(2) 0.007(2) -0.005(2)
C(3) 0.031(3) 0.042(3) 0.022(2) 0.012(2) 0.005(2) -0.006(2)
C(4) 0.046(3) 0.025(2) 0.028(3) 0.005(2) -0.001(2) -0.013(2)
C(5) 0.041(3) 0.017(2) 0.027(2) 0.000(2) 0.004(2) -0.003(2)
C(6) 0.022(2) 0.027(2) 0.016(2) 0.008(2) -0.003(2) 0.001(2)
C(7) 0.040(3) 0.032(3) 0.019(2) 0.011(2) 0.001(2) 0.006(2)
C(8) 0.046(3) 0.047(3) 0.017(2) 0.019(3) 0.000(2) -0.005(2)
C(9) 0.030(3) 0.060(4) 0.029(3) 0.015(3) -0.011(2) -0.026(3)
C(10) 0.017(2) 0.040(3) 0.030(2) 0.001(2) -0.001(2) -0.014(2)
C(11) 0.019(2) 0.013(2) 0.029(2) 0.000(2) 0.008(2) 0.000(2)
C(12) 0.016(2) 0.021(2) 0.019(2) -0.001(2) 0.002(2) 0.007(2)
C(13) 0.013(2) 0.020(2) 0.021(2) -0.002(2) 0.003(2) 0.004(2)
C(14) 0.018(2) 0.026(2) 0.017(2) -0.003(2) 0.000(2) 0.006(2)
C(15) 0.024(2) 0.038(3) 0.020(2) -0.001(2) -0.003(2) 0.008(2)
C(16) 0.023(2) 0.038(3) 0.027(2) 0.011(2) -0.001(2) 0.010(2)
C(17) 0.024(2) 0.025(2) 0.030(2) 0.003(2) 0.008(2) 0.007(2)
C(18) 0.017(2) 0.021(2) 0.014(2) -0.005(2) -0.001(2) 0.003(2)
C(19) 0.017(2) 0.014(2) 0.021(2) -0.002(2) 0.003(2) 0.000(2)
C(20) 0.014(2) 0.014(2) 0.024(2) -0.002(2) 0.004(2) 0.002(2)
C(21) 0.016(2) 0.018(2) 0.026(2) -0.002(2) 0.003(2) -0.003(2)
C(22) 0.024(2) 0.024(2) 0.032(3) 0.004(2) 0.006(2) -0.008(2)
C(23) 0.022(2) 0.024(2) 0.039(3) 0.008(2) -0.002(2) -0.004(2)
C(24) 0.022(2) 0.022(2) 0.030(2) 0.001(2) -0.002(2) 0.000(2)
C(25) 0.020(2) 0.032(2) 0.018(2) -0.001(2) -0.002(2) -0.001(2)
C(26) 0.033(3) 0.047(3) 0.020(2) 0.002(2) -0.004(2) -0.003(2)
C(27) 0.037(3) 0.035(3) 0.023(2) -0.001(2) 0.002(2) -0.003(2)
C(28) 0.028(3) 0.043(3) 0.025(2) -0.002(2) 0.008(2) -0.005(2)
C(29) 0.023(2) 0.023(2) 0.024(2) 0.000(2) 0.003(2) -0.008(2)
C(30) 0.042(3) 0.043(3) 0.023(2) -0.006(2) 0.002(2) -0.004(2)
C(31) 0.028(3) 0.036(3) 0.032(3) -0.004(2) -0.003(2) -0.013(2)
C(32) 0.036(3) 0.048(3) 0.035(3) 0.007(2) 0.000(2) -0.020(2)
C(33) 0.018(2) 0.024(2) 0.024(2) 0.002(2) 0.004(2) 0.001(2)
C(34) 0.017(2) 0.018(2) 0.025(2) -0.008(2) 0.006(2) 0.000(2)
C(35) 0.031(3) 0.023(2) 0.024(2) -0.001(2) 0.013(2) 0.000(2)
C(36) 0.034(3) 0.025(2) 0.038(3) 0.003(2) 0.009(2) 0.008(2)
C(37) 0.034(3) 0.032(3) 0.022(2) -0.006(2) 0.004(2) 0.003(2)
C(38) 0.030(3) 0.037(3) 0.021(2) -0.012(2) 0.010(2) -0.007(2)
C(39) 0.020(2) 0.021(2) 0.033(3) -0.004(2) 0.005(2) -0.005(2)
C(40) 0.018(2) 0.026(2) 0.022(2) -0.004(2) 0.001(2) -0.001(2)
C(41) 0.021(2) 0.029(2) 0.020(2) -0.007(2) 0.008(2) 0.001(2)
C(42) 0.043(3) 0.028(3) 0.028(3) -0.011(2) 0.005(2) 0.002(2)
C(43) 0.057(4) 0.032(3) 0.045(3) 0.003(3) 0.011(3) 0.012(2)
C(44) 0.065(4) 0.029(3) 0.050(3) -0.011(3) 0.025(3) -0.011(3)
C(45) 0.039(3) 0.045(3) 0.037(3) -0.020(3) 0.012(2) -0.020(2)
C(46) 0.027(3) 0.034(3) 0.029(3) -0.007(2) 0.009(2) -0.005(2)
C(47) 0.047(3) 0.032(3) 0.050(3) 0.013(2) 0.013(3) 0.007(2)
C(48) 0.051(4) 0.060(4) 0.033(3) 0.017(3) 0.010(3) 0.006(3)
C(49) 0.052(4) 0.063(4) 0.032(3) 0.005(3) 0.000(3) -0.011(3)
C(50) 0.037(3) 0.050(3) 0.045(3) 0.000(2) 0.003(3) 0.008(3)
C(51) 0.049(3) 0.044(3) 0.028(3) 0.010(3) 0.005(2) 0.000(2)
C(52) 0.045(3) 0.032(3) 0.044(3) 0.010(2) 0.007(3) -0.005(2)
C(53) 0.090(6) 0.086(6) 0.079(5) 0.031(5) 0.023(4) -0.011(5)
C(54) 0.135(8) 0.072(5) 0.086(6) 0.059(6) 0.071(6) 0.027(5)
C(55) 0.092(6) 0.053(5) 0.179(10) 0.027(4) 0.084(7) 0.004(6)

loop_
_atom_site_label
_atom_site_fract_x
_atom_site_fract_y
_atom_site_fract_z
_atom_site_U_iso_or_equiv
_atom_site_thermal_displace_type
_atom_site_calc_flag
_atom_site_calc_attached_atom
Zr(1) 0.74455(3) -0.04101(2) 0.93356(2) 0.0254(1) Uani ? ?
Fe(1) 0.76323(4) 0.05768(3) 1.13975(3) 0.0170(2) Uani ? ?
O(1) 0.6557(2) -0.0215(1) 0.8402(1) 0.0182(7) Uani ? ?
O(2) 0.8204(2) -0.1234(1) 0.8959(1) 0.0172(7) Uani ? ?
N(1) 0.6592(2) 0.0597(2) 0.9721(2) 0.0162(9) Uani ? ?
N(2) 0.8463(2) -0.0690(2) 1.0430(2) 0.0188(9) Uani ? ?
C(1) 0.6739(3) 0.0884(2) 1.0484(2) 0.021(1) Uani ? ?
C(2) 0.6228(3) 0.0671(2) 1.1108(2) 0.025(1) Uani ? ?
C(3) 0.6516(3) 0.1128(3) 1.1729(2) 0.032(1) Uani ? ?
C(4) 0.7194(3) 0.1612(2) 1.1498(2) 0.032(1) Uani ? ?
C(5) 0.7337(3) 0.1462(2) 1.0728(2) 0.027(1) Uani ? ?
C(6) 0.8442(3) -0.0276(2) 1.1130(2) 0.023(1) Uani ? ?
C(7) 0.7906(3) -0.0460(2) 1.1753(2) 0.028(1) Uani ? ?
C(8) 0.8160(4) 0.0030(3) 1.2343(2) 0.035(1) Uani ? ?
C(9) 0.8833(3) 0.0517(3) 1.2104(3) 0.039(1) Uani ? ?
C(10) 0.9018(3) 0.0337(2) 1.1348(2) 0.027(1) Uani ? ?
C(11) 0.5928(3) 0.0932(2) 0.9314(2) 0.019(1) Uani ? ?
C(12) 0.5545(3) 0.0776(2) 0.8542(2) 0.020(1) Uani ? ?
C(13) 0.5855(3) 0.0203(2) 0.8096(2) 0.019(1) Uani ? ?
C(14) 0.5427(3) 0.0085(2) 0.7346(2) 0.022(1) Uani ? ?
C(15) 0.4679(3) 0.0531(2) 0.7104(2) 0.028(1) Uani ? ?
C(16) 0.4362(3) 0.1093(2) 0.7528(2) 0.031(1) Uani ? ?
C(17) 0.4801(3) 0.1221(2) 0.8251(2) 0.027(1) Uani ? ?
C(18) 0.9133(3) -0.1164(2) 1.0469(2) 0.016(1) Uani ? ?
C(19) 0.9385(3) -0.1652(2) 0.9886(2) 0.020(1) Uani ? ?
C(20) 0.8925(3) -0.1680(2) 0.9140(2) 0.019(1) Uani ? ?
C(21) 0.9245(3) -0.2176(2) 0.8601(2) 0.019(1) Uani ? ?
C(22) 1.0009(3) -0.2608(2) 0.8842(2) 0.026(1) Uani ? ?
C(23) 1.0461(3) -0.2588(2) 0.9568(3) 0.027(1) Uani ? ?
C(24) 1.0151(3) -0.2116(2) 1.0090(2) 0.025(1) Uani ? ?
C(25) 0.5796(3) -0.0485(2) 0.6820(2) 0.024(1) Uani ? ?
C(26) 0.5232(3) -0.0490(3) 0.6026(2) 0.034(1) Uani ? ?
C(27) 0.5731(3) -0.1258(2) 0.7152(2) 0.034(1) Uani ? ?
C(28) 0.6812(3) -0.0308(3) 0.6698(2) 0.031(1) Uani ? ?
C(29) 0.8735(3) -0.2247(2) 0.7786(2) 0.023(1) Uani ? ?
C(30) 0.8727(3) -0.1521(3) 0.7369(2) 0.036(1) Uani ? ?
C(31) 0.7739(3) -0.2514(2) 0.7850(3) 0.030(1) Uani ? ?
C(32) 0.9222(3) -0.2802(3) 0.7306(3) 0.038(1) Uani ? ?
C(33) 0.8595(3) 0.0476(2) 0.9344(2) 0.022(1) Uani ? ?
C(34) 0.8451(3) 0.0837(2) 0.8588(2) 0.019(1) Uani ? ?
C(35) 0.7879(3) 0.1449(2) 0.8474(2) 0.024(1) Uani ? ?
C(36) 0.7697(3) 0.1757(2) 0.7761(3) 0.030(1) Uani ? ?
C(37) 0.8088(3) 0.1476(2) 0.7136(2) 0.029(1) Uani ? ?
C(38) 0.8658(3) 0.0886(2) 0.7235(2) 0.030(1) Uani ? ?
C(39) 0.8833(3) 0.0561(2) 0.7949(2) 0.024(1) Uani ? ?
C(40) 0.6368(3) -0.0937(2) 1.0073(2) 0.021(1) Uani ? ?
C(41) 0.6367(3) -0.1720(2) 0.9923(2) 0.023(1) Uani ? ?
C(42) 0.6960(3) -0.2201(2) 1.0353(2) 0.032(1) Uani ? ?
C(43) 0.6987(4) -0.2927(3) 1.0183(3) 0.043(2) Uani ? ?
C(44) 0.6418(4) -0.3215(3) 0.9572(3) 0.046(2) Uani ? ?
C(45) 0.5818(4) -0.2746(3) 0.9139(3) 0.039(2) Uani ? ?
C(46) 0.5800(3) -0.2019(2) 0.9311(2) 0.032(1) Uani ? ?
C(47) 0.3781(4) -0.3053(3) 1.0278(3) 0.041(2) Uani ? ?
C(48) 0.3402(4) -0.3546(3) 0.9763(3) 0.045(2) Uani ? ?
C(49) 0.2673(4) -0.3985(3) 0.9940(3) 0.050(2) Uani ? ?
C(50) 0.2325(3) -0.3928(3) 1.0640(3) 0.041(2) Uani ? ?
C(51) 0.2722(4) -0.3433(3) 1.1161(3) 0.040(2) Uani ? ?
C(52) 0.3432(4) -0.3002(3) 1.0980(3) 0.041(2) Uani ? ?
C(53) -0.0301(6) -0.0357(5) 0.4333(5) 0.086(3) Uani ? ?
C(54) 0.0212(7) 0.0258(5) 0.4320(5) 0.077(3) Uani ? ?
C(55) 0.0525(6) 0.0630(4) 0.4971(7) 0.090(3) Uani ? ?
H(1) 0.578 0.029 1.111 0.030 Uani ? ?
H(2) 0.629 0.111 1.222 0.039 Uani ? ?
H(3) 0.750 0.198 1.180 0.038 Uani ? ?
H(4) 0.776 0.170 1.043 0.032 Uani ? ?
H(5) 0.746 -0.084 1.177 0.033 Uani ? ?
H(6) 0.791 0.004 1.282 0.042 Uani ? ?
H(7) 0.911 0.090 1.240 0.047 Uani ? ?
H(8) 0.944 0.058 1.105 0.033 Uani ? ?
H(9) 0.566 0.133 0.955 0.023 Uani ? ?
H(10) 0.436 0.044 0.662 0.034 Uani ? ?
H(11) 0.385 0.138 0.733 0.037 Uani ? ?
H(12) 0.461 0.161 0.855 0.032 Uani ? ?
H(13) 0.950 -0.120 1.095 0.019 Uani ? ?
H(14) 1.024 -0.294 0.849 0.031 Uani ? ?
H(15) 1.098 -0.290 0.970 0.032 Uani ? ?
H(16) 1.046 -0.210 1.059 0.030 Uani ? ?
H(17) 0.736 -0.202 1.078 0.038 Uani ? ?
H(18) 0.740 -0.324 1.048 0.052 Uani ? ?
H(19) 0.643 -0.371 0.945 0.055 Uani ? ?
H(20) 0.541 -0.293 0.872 0.047 Uani ? ?
H(21) 0.539 -0.170 0.901 0.038 Uani ? ?
H(22) 0.761 0.166 0.890 0.028 Uani ? ?
H(23) 0.730 0.217 0.769 0.036 Uani ? ?
H(24) 0.796 0.169 0.665 0.034 Uani ? ?
H(25) 0.893 0.069 0.681 0.036 Uani ? ?
H(26) 0.923 0.015 0.800 0.028 Uani ? ?
H(27) 0.742 -0.219 0.815 0.036 Uani ? ?
H(28) 0.741 -0.254 0.735 0.036 Uani ? ?
H(29) 0.775 -0.298 0.807 0.036 Uani ? ?
H(30) 0.889 -0.284 0.682 0.045 Uani ? ?
H(31) 0.924 -0.326 0.755 0.045 Uani ? ?
H(32) 0.985 -0.265 0.726 0.045 Uani ? ?
H(33) 0.936 -0.137 0.733 0.043 Uani ? ?
H(34) 0.841 -0.157 0.687 0.043 Uani ? ?
H(35) 0.841 -0.117 0.764 0.043 Uani ? ?
H(36) 0.609 -0.128 0.763 0.040 Uani ? ?
H(37) 0.509 -0.136 0.721 0.040 Uani ? ?
H(38) 0.596 -0.160 0.681 0.040 Uani ? ?
H(39) 0.704 -0.064 0.634 0.037 Uani ? ?
H(40) 0.719 -0.034 0.717 0.037 Uani ? ?
H(41) 0.685 0.017 0.651 0.037 Uani ? ?
H(42) 0.546 -0.087 0.573 0.041 Uani ? ?
H(43) 0.531 -0.004 0.579 0.041 Uani ? ?
H(44) 0.459 -0.057 0.609 0.041 Uani ? ?
H(45) 0.428 -0.275 1.015 0.049 Uani ? ?
H(46) 0.364 -0.359 0.928 0.054 Uani ? ?
H(47) 0.241 -0.432 0.958 0.060 Uani ? ?
H(48) 0.182 -0.423 1.076 0.049 Uani ? ?
H(49) 0.248 -0.339 1.164 0.048 Uani ? ?
H(50) 0.370 -0.266 1.135 0.049 Uani ? ?
H(51) 0.852 0.082 0.974 0.026 Uani ? ?
H(52) 0.920 0.027 0.942 0.026 Uani ? ?
H(53) 0.655 -0.085 1.060 0.026 Uani ? ?
H(54) 0.576 -0.074 0.994 0.026 Uani ? ?
H(55) 0.037 0.045 0.383 0.092 Uani ? ?
H(56) 0.090 0.109 0.494 0.108 Uani ? ?
H(57) -0.052 -0.061 0.386 0.103 Uani ? ?

loop_
_atom_type_symbol
_atom_type_oxidation_number
_atom_type_number_in_cell
_atom_type_scat_dispersion_real
_atom_type_scat_dispersion_imag
_atom_type_scat_source
C 0 220 0.003 0.002 'International Tables'
H 0 228 0.000 0.000 'International Tables'
Fe 0 4 0.346 0.844 'International Tables'
Zr 0 4 -2.967 0.560 'International Tables'
N 0 8 0.006 0.003 'International Tables'
O 0 8 0.011 0.006 'International Tables'

loop_
_geom_angle_atom_site_label_1
_geom_angle_atom_site_label_2
_geom_angle_atom_site_label_3
_geom_angle
_geom_angle_site_symmetry_1
_geom_angle_site_symmetry_2
_geom_angle_site_symmetry_3
_geom_angle_publ_flag
O(1) Zr(1) O(2) 100.5(1) ? ? ? yes
O(1) Zr(1) N(1) 78.0(1) ? ? ? yes
O(1) Zr(1) N(2) 177.6(1) ? ? ? yes
O(1) Zr(1) C(33) 105.7(1) ? ? ? yes
O(1) Zr(1) C(40) 97.7(1) ? ? ? yes
O(2) Zr(1) N(1) 176.6(1) ? ? ? yes
O(2) Zr(1) N(2) 78.2(1) ? ? ? yes
O(2) Zr(1) C(33) 97.5(1) ? ? ? yes
O(2) Zr(1) C(40) 106.0(1) ? ? ? yes
N(1) Zr(1) N(2) 103.4(1) ? ? ? yes
N(1) Zr(1) C(33) 80.1(1) ? ? ? yes
N(1) Zr(1) C(40) 77.3(1) ? ? ? yes
N(2) Zr(1) C(33) 76.6(1) ? ? ? yes
N(2) Zr(1) C(40) 80.8(1) ? ? ? yes
C(33) Zr(1) C(40) 143.1(1) ? ? ? yes
C(1) Fe(1) C(2) 41.2(2) ? ? ? yes
C(1) Fe(1) C(3) 68.7(2) ? ? ? yes
C(1) Fe(1) C(4) 68.3(2) ? ? ? yes
C(1) Fe(1) C(5) 40.4(2) ? ? ? yes
C(1) Fe(1) C(6) 111.0(2) ? ? ? yes
C(1) Fe(1) C(7) 126.2(2) ? ? ? yes
C(1) Fe(1) C(8) 160.5(2) ? ? ? yes
C(1) Fe(1) C(9) 158.7(2) ? ? ? yes
C(1) Fe(1) C(10) 124.4(2) ? ? ? yes
C(2) Fe(1) C(3) 40.8(2) ? ? ? yes
C(2) Fe(1) C(4) 68.6(2) ? ? ? yes
C(2) Fe(1) C(5) 68.9(2) ? ? ? yes
C(2) Fe(1) C(6) 125.3(2) ? ? ? yes
C(2) Fe(1) C(7) 108.3(2) ? ? ? yes
C(2) Fe(1) C(8) 122.0(2) ? ? ? yes
C(2) Fe(1) C(9) 156.7(2) ? ? ? yes
C(2) Fe(1) C(10) 161.5(2) ? ? ? yes
C(3) Fe(1) C(4) 40.7(2) ? ? ? yes
C(3) Fe(1) C(5) 68.8(2) ? ? ? yes
C(3) Fe(1) C(6) 159.5(2) ? ? ? yes
C(3) Fe(1) C(7) 121.1(2) ? ? ? yes
C(3) Fe(1) C(8) 104.7(2) ? ? ? yes
C(3) Fe(1) C(9) 119.6(2) ? ? ? yes
C(3) Fe(1) C(10) 156.4(2) ? ? ? yes
C(4) Fe(1) C(5) 40.9(2) ? ? ? yes
C(4) Fe(1) C(6) 159.7(2) ? ? ? yes
C(4) Fe(1) C(7) 155.6(2) ? ? ? yes
C(4) Fe(1) C(8) 119.4(2) ? ? ? yes
C(4) Fe(1) C(9) 104.4(2) ? ? ? yes
C(4) Fe(1) C(10) 121.2(2) ? ? ? yes
C(5) Fe(1) C(6) 125.3(2) ? ? ? yes
C(5) Fe(1) C(7) 162.6(2) ? ? ? yes
C(5) Fe(1) C(8) 156.1(2) ? ? ? yes
C(5) Fe(1) C(9) 121.2(2) ? ? ? yes
C(5) Fe(1) C(10) 107.4(2) ? ? ? yes
C(6) Fe(1) C(7) 41.3(2) ? ? ? yes
C(6) Fe(1) C(8) 68.4(2) ? ? ? yes
C(6) Fe(1) C(9) 68.5(2) ? ? ? yes
C(6) Fe(1) C(10) 41.1(2) ? ? ? yes
C(7) Fe(1) C(8) 40.3(2) ? ? ? yes
C(7) Fe(1) C(9) 68.5(2) ? ? ? yes
C(7) Fe(1) C(10) 69.5(2) ? ? ? yes
C(8) Fe(1) C(9) 40.6(2) ? ? ? yes
C(8) Fe(1) C(10) 69.0(2) ? ? ? yes
C(9) Fe(1) C(10) 41.0(2) ? ? ? yes
Zr(1) O(1) C(13) 145.4(2) ? ? ? yes
Zr(1) O(2) C(20) 144.5(2) ? ? ? yes
Zr(1) N(1) C(1) 121.7(2) ? ? ? yes
Zr(1) N(1) C(11) 126.2(3) ? ? ? yes
C(1) N(1) C(11) 112.1(3) ? ? ? yes
Zr(1) N(2) C(6) 121.2(2) ? ? ? yes
Zr(1) N(2) C(18) 125.9(3) ? ? ? yes
C(6) N(2) C(18) 112.6(3) ? ? ? yes
Fe(1) C(1) N(1) 131.3(3) ? ? ? yes
Fe(1) C(1) C(2) 69.1(2) ? ? ? yes
Fe(1) C(1) C(5) 69.7(2) ? ? ? yes
N(1) C(1) C(2) 125.2(4) ? ? ? yes
N(1) C(1) C(5) 126.4(4) ? ? ? yes
C(2) C(1) C(5) 108.2(3) ? ? ? yes
Fe(1) C(2) C(1) 69.7(2) ? ? ? yes
Fe(1) C(2) C(3) 69.3(2) ? ? ? yes
C(1) C(2) C(3) 107.4(4) ? ? ? yes
Fe(1) C(3) C(2) 69.9(2) ? ? ? yes
Fe(1) C(3) C(4) 69.7(3) ? ? ? yes
C(2) C(3) C(4) 108.2(4) ? ? ? yes
Fe(1) C(4) C(3) 69.7(3) ? ? ? yes
Fe(1) C(4) C(5) 70.1(2) ? ? ? yes
C(3) C(4) C(5) 108.6(4) ? ? ? yes
Fe(1) C(5) C(1) 69.9(2) ? ? ? yes
Fe(1) C(5) C(4) 69.0(3) ? ? ? yes
C(1) C(5) C(4) 107.6(4) ? ? ? yes
Fe(1) C(6) N(2) 131.4(3) ? ? ? yes
Fe(1) C(6) C(7) 69.5(2) ? ? ? yes
Fe(1) C(6) C(10) 69.6(2) ? ? ? yes
N(2) C(6) C(7) 125.4(4) ? ? ? yes
N(2) C(6) C(10) 125.9(4) ? ? ? yes
C(7) C(6) C(10) 108.4(4) ? ? ? yes
Fe(1) C(7) C(6) 69.1(2) ? ? ? yes
Fe(1) C(7) C(8) 69.5(3) ? ? ? yes
C(6) C(7) C(8) 107.2(4) ? ? ? yes
Fe(1) C(8) C(7) 70.2(2) ? ? ? yes
Fe(1) C(8) C(9) 69.4(3) ? ? ? yes
C(7) C(8) C(9) 109.0(4) ? ? ? yes
Fe(1) C(9) C(8) 69.9(3) ? ? ? yes
Fe(1) C(9) C(10) 70.0(2) ? ? ? yes
C(8) C(9) C(10) 108.9(4) ? ? ? yes
Fe(1) C(10) C(6) 69.3(2) ? ? ? yes
Fe(1) C(10) C(9) 69.0(2) ? ? ? yes
C(6) C(10) C(9) 106.5(4) ? ? ? yes
N(1) C(11) C(12) 128.3(4) ? ? ? yes
C(11) C(12) C(13) 124.2(4) ? ? ? yes
C(11) C(12) C(17) 115.7(4) ? ? ? yes
C(13) C(12) C(17) 120.1(4) ? ? ? yes
O(1) C(13) C(12) 118.0(3) ? ? ? yes
O(1) C(13) C(14) 121.9(3) ? ? ? yes
C(12) C(13) C(14) 120.1(4) ? ? ? yes
C(13) C(14) C(15) 116.7(4) ? ? ? yes
C(13) C(14) C(25) 121.8(3) ? ? ? yes
C(15) C(14) C(25) 121.4(4) ? ? ? yes
C(14) C(15) C(16) 124.2(4) ? ? ? yes
C(15) C(16) C(17) 118.9(4) ? ? ? yes
C(12) C(17) C(16) 119.8(4) ? ? ? yes
N(2) C(18) C(19) 128.3(4) ? ? ? yes
C(18) C(19) C(20) 124.2(4) ? ? ? yes
C(18) C(19) C(24) 116.1(4) ? ? ? yes
C(20) C(19) C(24) 119.7(4) ? ? ? yes
O(2) C(20) C(19) 118.6(3) ? ? ? yes
O(2) C(20) C(21) 121.7(3) ? ? ? yes
C(19) C(20) C(21) 119.6(4) ? ? ? yes
C(20) C(21) C(22) 117.2(4) ? ? ? yes
C(20) C(21) C(29) 121.3(3) ? ? ? yes
C(22) C(21) C(29) 121.4(3) ? ? ? yes
C(21) C(22) C(23) 123.7(4) ? ? ? yes
C(22) C(23) C(24) 119.2(4) ? ? ? yes
C(19) C(24) C(23) 120.5(4) ? ? ? yes
C(14) C(25) C(26) 111.9(3) ? ? ? yes
C(14) C(25) C(27) 111.6(3) ? ? ? yes
C(14) C(25) C(28) 109.0(3) ? ? ? yes
C(26) C(25) C(27) 106.9(3) ? ? ? yes
C(26) C(25) C(28) 107.1(3) ? ? ? yes
C(27) C(25) C(28) 110.1(4) ? ? ? yes
C(21) C(29) C(30) 110.7(3) ? ? ? yes
C(21) C(29) C(31) 108.6(3) ? ? ? yes
C(21) C(29) C(32) 111.7(4) ? ? ? yes
C(30) C(29) C(31) 110.8(4) ? ? ? yes
C(30) C(29) C(32) 107.6(4) ? ? ? yes
C(31) C(29) C(32) 107.4(3) ? ? ? yes
Zr(1) C(33) C(34) 105.8(3) ? ? ? yes
C(33) C(34) C(35) 121.4(4) ? ? ? yes
C(33) C(34) C(39) 122.0(4) ? ? ? yes
C(35) C(34) C(39) 116.5(4) ? ? ? yes
C(34) C(35) C(36) 121.4(4) ? ? ? yes
C(35) C(36) C(37) 121.1(4) ? ? ? yes
C(36) C(37) C(38) 118.6(4) ? ? ? yes
C(37) C(38) C(39) 121.0(4) ? ? ? yes
C(34) C(39) C(38) 121.5(4) ? ? ? yes
Zr(1) C(40) C(41) 107.5(3) ? ? ? yes
C(40) C(41) C(42) 122.4(4) ? ? ? yes
C(40) C(41) C(46) 121.1(4) ? ? ? yes
C(42) C(41) C(46) 116.4(4) ? ? ? yes
C(41) C(42) C(43) 121.9(4) ? ? ? yes
C(42) C(43) C(44) 121.0(5) ? ? ? yes
C(43) C(44) C(45) 118.1(4) ? ? ? yes
C(44) C(45) C(46) 120.5(4) ? ? ? yes
C(41) C(46) C(45) 122.2(4) ? ? ? yes
C(48) C(47) C(52) 119.3(5) ? ? ? yes
C(47) C(48) C(49) 120.1(5) ? ? ? yes
C(48) C(49) C(50) 120.2(5) ? ? ? yes
C(49) C(50) C(51) 119.2(5) ? ? ? yes
C(50) C(51) C(52) 120.2(5) ? ? ? yes
C(47) C(52) C(51) 121.1(5) ? ? ? yes
C(54) C(53) C(55) 119.3(8) ? ? ? yes
C(53) C(54) C(55) 122.6(7) ? ? ? yes
C(53) C(55) C(54) 118.2(7) ? ? ? yes

loop_
_geom_bond_atom_site_label_1
_geom_bond_atom_site_label_2
_geom_bond_distance
_geom_bond_site_symmetry_1
_geom_bond_site_symmetry_2
_geom_bond_publ_flag
Zr(1) O(1) 2.013(2) ? ? yes
Zr(1) O(2) 2.014(2) ? ? yes
Zr(1) N(1) 2.357(3) ? ? yes
Zr(1) N(2) 2.359(3) ? ? yes
Zr(1) C(33) 2.315(4) ? ? yes
Zr(1) C(40) 2.319(4) ? ? yes
Fe(1) C(1) 2.038(4) ? ? yes
Fe(1) C(2) 2.029(4) ? ? yes
Fe(1) C(3) 2.022(4) ? ? yes
Fe(1) C(4) 2.022(4) ? ? yes
Fe(1) C(5) 2.035(4) ? ? yes
Fe(1) C(6) 2.034(4) ? ? yes
Fe(1) C(7) 2.039(4) ? ? yes
Fe(1) C(8) 2.031(4) ? ? yes
Fe(1) C(9) 2.024(4) ? ? yes
Fe(1) C(10) 2.037(4) ? ? yes
O(1) C(13) 1.336(4) ? ? yes
O(2) C(20) 1.333(4) ? ? yes
N(1) C(1) 1.442(5) ? ? yes
N(1) C(11) 1.290(5) ? ? yes
N(2) C(6) 1.454(5) ? ? yes
N(2) C(18) 1.293(5) ? ? yes
C(1) C(2) 1.431(6) ? ? yes
C(1) C(5) 1.407(6) ? ? yes
C(2) C(3) 1.412(6) ? ? yes
C(3) C(4) 1.405(6) ? ? yes
C(4) C(5) 1.418(6) ? ? yes
C(6) C(7) 1.438(6) ? ? yes
C(6) C(10) 1.429(6) ? ? yes
C(7) C(8) 1.401(6) ? ? yes
C(8) C(9) 1.407(7) ? ? yes
C(9) C(10) 1.422(6) ? ? yes
C(11) C(12) 1.447(5) ? ? yes
C(12) C(13) 1.413(5) ? ? yes
C(12) C(17) 1.401(5) ? ? yes
C(13) C(14) 1.419(5) ? ? yes
C(14) C(15) 1.382(6) ? ? yes
C(14) C(25) 1.528(6) ? ? yes
C(15) C(16) 1.379(6) ? ? yes
C(16) C(17) 1.386(6) ? ? yes
C(18) C(19) 1.436(5) ? ? yes
C(19) C(20) 1.415(5) ? ? yes
C(19) C(24) 1.408(5) ? ? yes
C(20) C(21) 1.423(5) ? ? yes
C(21) C(22) 1.386(5) ? ? yes
C(21) C(29) 1.553(5) ? ? yes
C(22) C(23) 1.378(6) ? ? yes
C(23) C(24) 1.370(6) ? ? yes
C(25) C(26) 1.547(5) ? ? yes
C(25) C(27) 1.548(6) ? ? yes
C(25) C(28) 1.522(6) ? ? yes
C(29) C(30) 1.526(6) ? ? yes
C(29) C(31) 1.520(6) ? ? yes
C(29) C(32) 1.536(6) ? ? yes
C(33) C(34) 1.485(6) ? ? yes
C(34) C(35) 1.397(6) ? ? yes
C(34) C(39) 1.394(6) ? ? yes
C(35) C(36) 1.381(6) ? ? yes
C(36) C(37) 1.383(6) ? ? yes
C(37) C(38) 1.360(6) ? ? yes
C(38) C(39) 1.394(6) ? ? yes
C(40) C(41) 1.468(6) ? ? yes
C(41) C(42) 1.399(6) ? ? yes
C(41) C(46) 1.398(6) ? ? yes
C(42) C(43) 1.374(7) ? ? yes
C(43) C(44) 1.390(7) ? ? yes
C(44) C(45) 1.393(7) ? ? yes
C(45) C(46) 1.376(6) ? ? yes
C(47) C(48) 1.361(7) ? ? yes
C(47) C(52) 1.379(7) ? ? yes
C(48) C(49) 1.379(7) ? ? yes
C(49) C(50) 1.377(7) ? ? yes
C(50) C(51) 1.379(7) ? ? yes
C(51) C(52) 1.350(7) ? ? yes
C(53) C(54) 1.35(1) ? ? yes
C(53) C(55) 1.39(1) ? ? yes
C(54) C(55) 1.38(1) ? ? yes
